data_7015879
loop_
_publ_author_name
'Linti, Gerald'
'Zessin, Thomas'

_publ_section_title
;
 Synthesis, structure and reactions of an amidinate stabilised
 trigallane.
;
_journal_issue 20
_journal_name_full 'Dalton transactions (Cambridge, England : 2003)'
_journal_page_first 5591
_journal_page_last 5598
_journal_paper_doi 10.1039/c1dt10209e
_journal_volume 40
_journal_year 2011
_chemical_formula_moiety 'C26 H37 Ga I N2'
_chemical_formula_sum 'C26 H37 Ga I N2'
_chemical_formula_weight 574.20
_chemical_name_common
;diiodo-bis(N,N'-bis(2,6-diisopropylphenyl)ethylamidinato)-di-
gallium(ii)
;
_chemical_name_systematic
;
diiodo-bis(N,N'-bis(2,6-diisopropylphenyl)ethylamidinato)-di-gallium(II)
;
_chemical_temperature_decomposition 513
_space_group_IT_number 14
_symmetry_cell_setting monoclinic
_symmetry_Int_Tables_number 14
_symmetry_space_group_name_Hall '-P 2ybc'
_symmetry_space_group_name_H-M 'P 1 21/c 1'
_atom_sites_solution_hydrogens geom
_atom_sites_solution_primary direct
_atom_sites_solution_secondary difmap
_audit_creation_method SHELXL-97
_cell_angle_alpha 90.00
_cell_angle_beta 107.90(3)
_cell_angle_gamma 90.00
_cell_formula_units_Z 4
_cell_length_a 10.364(2)
_cell_length_b 17.629(4)
_cell_length_c 15.399(3)
_cell_measurement_temperature 200(2)
_cell_volume 2677.3(11)
_computing_structure_refinement 'SHELXL-97 (Sheldrick, 1997)'
_computing_structure_solution 'SHELXS-97 (Sheldrick, 1990)'
_diffrn_ambient_temperature 200(2)
_diffrn_measured_fraction_theta_full 0.994
_diffrn_measured_fraction_theta_max 0.994
_diffrn_radiation_monochromator graphite
_diffrn_radiation_probe x-ray
_diffrn_radiation_type MoK\a
_diffrn_radiation_wavelength 0.71073
_diffrn_reflns_av_R_equivalents 0.0481
_diffrn_reflns_av_sigmaI/netI 0.0499
_diffrn_reflns_limit_h_max 12
_diffrn_reflns_limit_h_min -12
_diffrn_reflns_limit_k_max 21
_diffrn_reflns_limit_k_min -21
_diffrn_reflns_limit_l_max 18
_diffrn_reflns_limit_l_min -19
_diffrn_reflns_number 21208
_diffrn_reflns_theta_full 26.07
_diffrn_reflns_theta_max 26.07
_diffrn_reflns_theta_min 2.37
_diffrn_source 'fine-focus sealed tube'
_exptl_absorpt_coefficient_mu 2.195
_exptl_absorpt_correction_T_max 0.6829
_exptl_absorpt_correction_T_min 0.5928
_exptl_absorpt_correction_type numerical
_exptl_crystal_colour colourless
_exptl_crystal_density_diffrn 1.425
_exptl_crystal_density_method 'not measured'
_exptl_crystal_description cuboid
_exptl_crystal_F_000 1164
_exptl_crystal_recrystallization_method 'from tetrahydrofurane'
_exptl_crystal_size_max 0.330
_exptl_crystal_size_mid 0.222
_exptl_crystal_size_min 0.185
_refine_diff_density_max 0.531
_refine_diff_density_min -0.392
_refine_diff_density_rms 0.084
_refine_ls_extinction_method none
_refine_ls_goodness_of_fit_ref 0.880
_refine_ls_hydrogen_treatment constr
_refine_ls_matrix_type full
_refine_ls_number_parameters 271
_refine_ls_number_reflns 5269
_refine_ls_number_restraints 0
_refine_ls_restrained_S_all 0.880
_refine_ls_R_factor_all 0.0466
_refine_ls_R_factor_gt 0.0295
_refine_ls_shift/su_max 0.001
_refine_ls_shift/su_mean 0.000
_refine_ls_structure_factor_coef Fsqd
_refine_ls_weighting_details 'calc w=1/[\s^2^(Fo^2^)+(0.0355P)^2^+0.0000P] where P=(Fo^2^+2Fc^2^)/3'
_refine_ls_weighting_scheme calc
_refine_ls_wR_factor_gt 0.0621
_refine_ls_wR_factor_ref 0.0650
_reflns_number_gt 3806
_reflns_number_total 5269
_reflns_threshold_expression >2sigma(I)
_cod_data_source_file c1dt10209e.txt
_cod_data_source_block 2
_cod_depositor_comments
;
The following automatic conversions were performed:
'_exptl_absorpt_correction_type' value 'Numerical' changed to 'numerical'
according to '/home/saulius/struct/CIF-dictionaries/cif_core.dic'
dictionary named 'cif_core.dic' version 2.4.1 from 2010-06-29.

Automatic conversion script
Id: cif_fix_enum 1555 2011-01-17 13:19:09Z saulius 

The following automatic conversions were performed:

'_chemical_melting_point' tag was changed to
'_chemical_temperature_decomposition' since the value had been '513
(dec)'. The value '513 (dec)' was changed to '513'.

Automatic conversion script
Id: cif_fix_values 1569 2011-02-09 13:29:24Z adriana 
;
_cod_original_cell_volume 2677.3(9)
_cod_original_sg_symbol_H-M 'P 21/c'
_cod_database_code 7015879

loop_
_symmetry_equiv_pos_as_xyz
'x, y, z'
'-x, y+1/2, -z+1/2'
'-x, -y, -z'
'x, -y-1/2, z-1/2'

loop_
_atom_site_label
_atom_site_type_symbol
_atom_site_fract_x
_atom_site_fract_y
_atom_site_fract_z
_atom_site_U_iso_or_equiv
_atom_site_adp_type
_atom_site_occupancy
_atom_site_symmetry_multiplicity
_atom_site_calc_flag
_atom_site_refinement_flags
_atom_site_disorder_assembly
_atom_site_disorder_group
Ga1 Ga 0.39928(3) 0.970039(17) 0.94939(2) 0.02127(9) Uani 1 1 d . . .
I1 I 0.16546(2) 1.007109(13) 0.954327(15) 0.03942(8) Uani 1 1 d . . .
N1 N 0.3964(2) 0.86010(12) 0.92310(15) 0.0206(5) Uani 1 1 d . . .
N2 N 0.3914(2) 0.94665(12) 0.82168(14) 0.0196(5) Uani 1 1 d . . .
C1 C 0.3939(3) 0.87342(15) 0.83833(19) 0.0214(6) Uani 1 1 d . . .
C2 C 0.3988(4) 0.81328(17) 0.7721(2) 0.0331(7) Uani 1 1 d . . .
H2A H 0.3086 0.8029 0.7332 0.050 Uiso 1 1 calc R . .
H2B H 0.4372 0.7680 0.8045 0.050 Uiso 1 1 calc R . .
H2C H 0.4538 0.8300 0.7357 0.050 Uiso 1 1 calc R . .
C3 C 0.3946(3) 0.78635(15) 0.95980(19) 0.0232(6) Uani 1 1 d . . .
C4 C 0.2726(3) 0.74550(17) 0.9364(2) 0.0311(7) Uani 1 1 d . . .
C5 C 0.2768(4) 0.67288(18) 0.9717(2) 0.0383(8) Uani 1 1 d . . .
H5A H 0.1983 0.6437 0.9556 0.046 Uiso 1 1 calc R . .
C6 C 0.3931(4) 0.64314(17) 1.0296(2) 0.0376(8) Uani 1 1 d . . .
H6A H 0.3936 0.5939 1.0515 0.045 Uiso 1 1 calc R . .
C7 C 0.5087(4) 0.68566(17) 1.0554(2) 0.0342(8) Uani 1 1 d . . .
H7A H 0.5865 0.6656 1.0968 0.041 Uiso 1 1 calc R . .
C8 C 0.5129(3) 0.75778(16) 1.02148(18) 0.0261(7) Uani 1 1 d . . .
C9 C 0.1394(4) 0.7781(2) 0.8800(3) 0.0432(9) Uani 1 1 d . . .
H9A H 0.1579 0.8275 0.8571 0.052 Uiso 1 1 calc R . .
C10 C 0.0486(5) 0.7916(3) 0.9389(4) 0.0692(13) Uani 1 1 d . . .
H10A H 0.0952 0.8229 0.9899 0.104 Uiso 1 1 calc R . .
H10B H 0.0260 0.7439 0.9605 0.104 Uiso 1 1 calc R . .
H10C H -0.0328 0.8167 0.9035 0.104 Uiso 1 1 calc R . .
C11 C 0.0663(5) 0.7292(3) 0.7970(3) 0.0729(14) Uani 1 1 d . . .
H11A H 0.1247 0.7216 0.7599 0.109 Uiso 1 1 calc R . .
H11B H -0.0150 0.7544 0.7617 0.109 Uiso 1 1 calc R . .
H11C H 0.0435 0.6810 0.8173 0.109 Uiso 1 1 calc R . .
C12 C 0.6412(3) 0.80418(18) 1.0539(2) 0.0330(8) Uani 1 1 d . . .
H12A H 0.6286 0.8497 1.0158 0.040 Uiso 1 1 calc R . .
C13 C 0.6647(6) 0.8296(3) 1.1517(3) 0.0815(16) Uani 1 1 d . . .
H13A H 0.5860 0.8562 1.1561 0.122 Uiso 1 1 calc R . .
H13B H 0.7419 0.8627 1.1699 0.122 Uiso 1 1 calc R . .
H13C H 0.6809 0.7861 1.1911 0.122 Uiso 1 1 calc R . .
C14 C 0.7633(5) 0.7638(3) 1.0460(4) 0.0874(18) Uani 1 1 d . . .
H14A H 0.7479 0.7481 0.9840 0.131 Uiso 1 1 calc R . .
H14B H 0.7806 0.7200 1.0850 0.131 Uiso 1 1 calc R . .
H14C H 0.8402 0.7971 1.0640 0.131 Uiso 1 1 calc R . .
C15 C 0.3723(3) 0.98176(14) 0.73609(18) 0.0223(6) Uani 1 1 d . . .
C16 C 0.2430(3) 0.98409(16) 0.6727(2) 0.0289(7) Uani 1 1 d . . .
C17 C 0.2275(4) 1.02236(18) 0.5912(2) 0.0390(8) Uani 1 1 d . . .
H17A H 0.1424 1.0241 0.5476 0.047 Uiso 1 1 calc R . .
C18 C 0.3338(4) 1.0573(2) 0.5738(2) 0.0460(10) Uani 1 1 d . . .
H18A H 0.3212 1.0821 0.5185 0.055 Uiso 1 1 calc R . .
C19 C 0.4589(4) 1.05610(19) 0.6373(2) 0.0420(9) Uani 1 1 d . . .
H19A H 0.5301 1.0814 0.6251 0.050 Uiso 1 1 calc R . .
C20 C 0.4827(3) 1.01803(16) 0.7196(2) 0.0305(7) Uani 1 1 d . . .
C21 C 0.1207(3) 0.9489(2) 0.6893(2) 0.0367(8) Uani 1 1 d . . .
H21A H 0.1487 0.9278 0.7512 0.044 Uiso 1 1 calc R . .
C22 C 0.0113(4) 1.0083(3) 0.6837(3) 0.0607(11) Uani 1 1 d . . .
H22A H 0.0482 1.0484 0.7263 0.091 Uiso 1 1 calc R . .
H22B H -0.0634 0.9852 0.6983 0.091 Uiso 1 1 calc R . .
H22C H -0.0198 1.0288 0.6230 0.091 Uiso 1 1 calc R . .
C23 C 0.0630(4) 0.8847(2) 0.6230(3) 0.0533(10) Uani 1 1 d . . .
H23A H 0.1322 0.8475 0.6271 0.080 Uiso 1 1 calc R . .
H23B H 0.0316 0.9044 0.5620 0.080 Uiso 1 1 calc R . .
H23C H -0.0114 0.8616 0.6380 0.080 Uiso 1 1 calc R . .
C24 C 0.6224(3) 1.01498(19) 0.7880(2) 0.0371(8) Uani 1 1 d . . .
H24A H 0.6108 1.0085 0.8484 0.045 Uiso 1 1 calc R . .
C25 C 0.7056(5) 1.0859(3) 0.7917(3) 0.0710(14) Uani 1 1 d . . .
H25A H 0.6564 1.1290 0.8031 0.106 Uiso 1 1 calc R . .
H25B H 0.7233 1.0925 0.7345 0.106 Uiso 1 1 calc R . .
H25C H 0.7899 1.0814 0.8398 0.106 Uiso 1 1 calc R . .
C26 C 0.6993(4) 0.9464(3) 0.7711(3) 0.0631(12) Uani 1 1 d . . .
H26A H 0.6461 0.9015 0.7696 0.095 Uiso 1 1 calc R . .
H26B H 0.7837 0.9420 0.8191 0.095 Uiso 1 1 calc R . .
H26C H 0.7167 0.9520 0.7137 0.095 Uiso 1 1 calc R . .

loop_
_atom_site_aniso_label
_atom_site_aniso_U_11
_atom_site_aniso_U_22
_atom_site_aniso_U_33
_atom_site_aniso_U_23
_atom_site_aniso_U_13
_atom_site_aniso_U_12
Ga1 0.02058(18) 0.02236(16) 0.01954(15) -0.00253(12) 0.00421(12) -0.00145(13)
I1 0.02507(12) 0.05047(15) 0.04328(13) -0.00810(10) 0.01131(9) 0.00245(10)
N1 0.0216(14) 0.0168(11) 0.0226(13) 0.0007(9) 0.0059(10) -0.0010(9)
N2 0.0237(14) 0.0177(12) 0.0167(11) 0.0001(9) 0.0050(10) -0.0002(10)
C1 0.0150(16) 0.0242(15) 0.0235(15) 0.0007(11) 0.0036(12) -0.0018(11)
C2 0.045(2) 0.0267(16) 0.0283(17) -0.0046(12) 0.0132(15) 0.0007(14)
C3 0.0328(18) 0.0199(14) 0.0194(14) 0.0011(11) 0.0115(13) 0.0003(13)
C4 0.035(2) 0.0272(17) 0.0336(18) 0.0046(13) 0.0135(15) -0.0037(14)
C5 0.045(2) 0.0306(18) 0.041(2) 0.0061(15) 0.0166(17) -0.0117(16)
C6 0.062(3) 0.0214(16) 0.0354(18) 0.0089(13) 0.0239(18) 0.0009(16)
C7 0.044(2) 0.0319(18) 0.0293(18) 0.0091(13) 0.0158(16) 0.0123(15)
C8 0.034(2) 0.0229(15) 0.0228(16) 0.0020(11) 0.0106(14) 0.0056(13)
C9 0.029(2) 0.038(2) 0.056(2) 0.0126(16) 0.0032(17) -0.0106(15)
C10 0.042(3) 0.068(3) 0.104(4) 0.025(3) 0.032(3) 0.006(2)
C11 0.057(3) 0.060(3) 0.077(3) 0.003(2) -0.016(2) -0.017(2)
C12 0.0272(19) 0.0298(17) 0.0370(18) 0.0062(13) 0.0027(15) 0.0066(13)
C13 0.097(4) 0.089(4) 0.049(3) -0.018(2) 0.008(3) -0.037(3)
C14 0.042(3) 0.058(3) 0.162(6) -0.022(3) 0.030(3) -0.001(2)
C15 0.0305(17) 0.0166(14) 0.0189(13) 0.0016(10) 0.0061(12) 0.0023(12)
C16 0.0361(19) 0.0230(16) 0.0251(15) -0.0010(12) 0.0056(13) 0.0056(13)
C17 0.048(2) 0.0373(19) 0.0239(16) 0.0066(13) -0.0004(15) 0.0105(16)
C18 0.071(3) 0.0358(19) 0.0273(18) 0.0134(14) 0.0099(19) 0.0032(18)
C19 0.059(3) 0.0348(18) 0.0342(19) 0.0065(14) 0.0169(18) -0.0124(17)
C20 0.043(2) 0.0236(16) 0.0268(15) -0.0018(12) 0.0132(14) -0.0053(13)
C21 0.0264(19) 0.049(2) 0.0287(17) 0.0053(14) 0.0002(14) 0.0006(15)
C22 0.039(2) 0.086(3) 0.053(2) -0.001(2) 0.0095(18) 0.019(2)
C23 0.041(2) 0.056(2) 0.051(2) 0.0012(18) -0.0035(18) -0.0093(19)
C24 0.034(2) 0.044(2) 0.0337(17) 0.0007(14) 0.0115(14) -0.0141(15)
C25 0.067(3) 0.066(3) 0.073(3) 0.002(2) 0.011(2) -0.035(2)
C26 0.038(3) 0.074(3) 0.073(3) -0.010(2) 0.012(2) -0.002(2)

loop_
_atom_type_symbol
_atom_type_description
_atom_type_scat_dispersion_real
_atom_type_scat_dispersion_imag
_atom_type_scat_source
C C 0.0033 0.0016 'International Tables Vol C Tables 4.2.6.8 and 6.1.1.4'
H H 0.0000 0.0000 'International Tables Vol C Tables 4.2.6.8 and 6.1.1.4'
N N 0.0061 0.0033 'International Tables Vol C Tables 4.2.6.8 and 6.1.1.4'
Ga Ga 0.2307 1.6083 'International Tables Vol C Tables 4.2.6.8 and 6.1.1.4'
I I -0.4742 1.8119 'International Tables Vol C Tables 4.2.6.8 and 6.1.1.4'

loop_
_geom_angle_atom_site_label_1
_geom_angle_atom_site_label_2
_geom_angle_atom_site_label_3
_geom_angle
_geom_angle_site_symmetry_1
_geom_angle_site_symmetry_3
_geom_angle_publ_flag
N1 Ga1 N2 66.45(9) . . ?
N1 Ga1 C1 33.29(9) . . ?
N2 Ga1 C1 33.18(9) . . ?
N1 Ga1 Ga1 120.87(7) . 3_677 ?
N2 Ga1 Ga1 119.43(7) . 3_677 ?
C1 Ga1 Ga1 126.32(7) . 3_677 ?
N1 Ga1 I1 107.73(7) . . ?
N2 Ga1 I1 109.54(8) . . ?
C1 Ga1 I1 113.03(7) . . ?
Ga1 Ga1 I1 120.65(2) 3_677 . ?
C1 N1 C3 123.9(2) . . ?
C1 N1 Ga1 91.29(16) . . ?
C3 N1 Ga1 144.75(19) . . ?
C1 N2 C15 126.9(2) . . ?
C1 N2 Ga1 91.06(16) . . ?
C15 N2 Ga1 141.58(18) . . ?
N2 C1 N1 111.2(2) . . ?
N2 C1 C2 124.8(3) . . ?
N1 C1 C2 124.0(2) . . ?
N2 C1 Ga1 55.77(13) . . ?
N1 C1 Ga1 55.42(14) . . ?
C2 C1 Ga1 176.8(2) . . ?
C8 C3 C4 121.6(3) . . ?
C8 C3 N1 119.0(3) . . ?
C4 C3 N1 119.3(3) . . ?
C5 C4 C3 117.1(3) . . ?
C5 C4 C9 119.5(3) . . ?
C3 C4 C9 123.3(3) . . ?
C6 C5 C4 121.7(3) . . ?
C5 C6 C7 120.0(3) . . ?
C6 C7 C8 121.5(3) . . ?
C7 C8 C3 117.9(3) . . ?
C7 C8 C12 120.0(3) . . ?
C3 C8 C12 122.0(3) . . ?
C4 C9 C10 110.1(3) . . ?
C4 C9 C11 113.4(3) . . ?
C10 C9 C11 110.5(4) . . ?
C14 C12 C8 113.4(3) . . ?
C14 C12 C13 110.0(4) . . ?
C8 C12 C13 110.2(3) . . ?
C16 C15 C20 121.5(3) . . ?
C16 C15 N2 119.6(3) . . ?
C20 C15 N2 118.7(3) . . ?
C17 C16 C15 117.8(3) . . ?
C17 C16 C21 119.0(3) . . ?
C15 C16 C21 123.3(3) . . ?
C18 C17 C16 121.5(3) . . ?
C17 C18 C19 120.1(3) . . ?
C18 C19 C20 121.8(3) . . ?
C19 C20 C15 117.4(3) . . ?
C19 C20 C24 121.3(3) . . ?
C15 C20 C24 121.3(3) . . ?
C16 C21 C23 111.8(3) . . ?
C16 C21 C22 111.0(3) . . ?
C23 C21 C22 110.0(3) . . ?
C20 C24 C25 114.3(3) . . ?
C20 C24 C26 110.6(3) . . ?
C25 C24 C26 110.1(4) . . ?

loop_
_geom_bond_atom_site_label_1
_geom_bond_atom_site_label_2
_geom_bond_distance
_geom_bond_site_symmetry_2
_geom_bond_publ_flag
Ga1 N1 1.978(2) . ?
Ga1 N2 1.986(2) . ?
Ga1 C1 2.402(3) . ?
Ga1 Ga1 2.4298(10) 3_677 ?
Ga1 I1 2.5334(6) . ?
N1 C1 1.319(3) . ?
N1 C3 1.420(3) . ?
N2 C1 1.315(3) . ?
N2 C15 1.414(3) . ?
C1 C2 1.483(4) . ?
C3 C8 1.394(4) . ?
C3 C4 1.403(4) . ?
C4 C5 1.387(4) . ?
C4 C9 1.501(5) . ?
C5 C6 1.365(5) . ?
C6 C7 1.365(5) . ?
C7 C8 1.381(4) . ?
C8 C12 1.509(5) . ?
C9 C10 1.513(6) . ?
C9 C11 1.535(6) . ?
C12 C14 1.489(6) . ?
C12 C13 1.518(5) . ?
C15 C16 1.395(4) . ?
C15 C20 1.400(4) . ?
C16 C17 1.390(4) . ?
C16 C21 1.502(5) . ?
C17 C18 1.359(5) . ?
C18 C19 1.363(5) . ?
C19 C20 1.388(4) . ?
C20 C24 1.507(5) . ?
C21 C23 1.519(5) . ?
C21 C22 1.526(5) . ?
C24 C25 1.511(5) . ?
C24 C26 1.515(5) . ?
